data_7225141
loop_
_publ_author_name
'Shang, Yu'
'Jin, Bo'
'Peng, Ru-Fang'
'Guo, Zhicheng'
'Liu, Qiangqiang'
'Zhao, Jun'
'Zhang, Qingchun'

_publ_section_title
;
 Nitrogen-rich Energetic Salts of
 1H,1&#x2032;H-5,5&#x2032;-Bistetrazole-1,1&#x2032;-diolate: Synthesis,
 Characterization, and Thermal Behaviors
;
_journal_name_full 'RSC Adv.'
_journal_paper_doi 10.1039/C6RA10108A
_journal_year 2016
_chemical_formula_sum 'C5 H6 N10 O2'
_chemical_formula_weight 238.20
_chemical_name_systematic
; 
 ? 
;
_space_group_IT_number 14
_symmetry_cell_setting monoclinic
_symmetry_space_group_name_Hall '-P 2ybc'
_symmetry_space_group_name_H-M 'P 1 21/c 1'
_atom_sites_solution_hydrogens geom
_atom_sites_solution_primary direct
_atom_sites_solution_secondary difmap
_audit_creation_method SHELXL-97
_audit_update_record
;
2015-11-06 deposited with the CCDC.
2016-05-05 downloaded from the CCDC.
;
_cell_angle_alpha 90.00
_cell_angle_beta 98.155(4)
_cell_angle_gamma 90.00
_cell_formula_units_Z 4
_cell_length_a 10.042(2)
_cell_length_b 13.882(2)
_cell_length_c 6.7012(12)
_cell_measurement_reflns_used 2433
_cell_measurement_temperature 113(2)
_cell_measurement_theta_max 27.5
_cell_measurement_theta_min 3.4
_cell_volume 924.7(3)
_computing_cell_refinement 'CrystalClear-SM Expert 2.1 b42'
_computing_data_collection 'CrystalClear-SM Expert 2.1 b42 (Rigaku, 2015)'
_computing_data_reduction 'CrystalClear-SM Expert 2.1 b42'
_computing_molecular_graphics 'CrystalStructure 4.1'
_computing_publication_material 'CrystalStructure 4.1 (Rigaku, 2014)'
_computing_structure_refinement 'SHELXL-97 (Sheldrick, 1997)'
_computing_structure_solution 'SHELXS-97 (Sheldrick, 1990)'
_diffrn_ambient_temperature 113(2)
_diffrn_detector_area_resol_mean 5.814
_diffrn_measured_fraction_theta_full 0.997
_diffrn_measured_fraction_theta_max 0.997
_diffrn_measurement_device_type 'Rigaku XtaLAB P200'
_diffrn_measurement_method '\w and \f scans'
_diffrn_radiation_monochromator multilayer
_diffrn_radiation_source 'rotating anode'
_diffrn_radiation_type MoK\a
_diffrn_radiation_wavelength 0.71073
_diffrn_reflns_av_R_equivalents 0.0483
_diffrn_reflns_av_sigmaI/netI 0.0268
_diffrn_reflns_limit_h_max 13
_diffrn_reflns_limit_h_min -12
_diffrn_reflns_limit_k_max 18
_diffrn_reflns_limit_k_min -18
_diffrn_reflns_limit_l_max 8
_diffrn_reflns_limit_l_min -8
_diffrn_reflns_number 11618
_diffrn_reflns_theta_full 27.53
_diffrn_reflns_theta_max 27.53
_diffrn_reflns_theta_min 3.40
_diffrn_standards_decay_% 0
_diffrn_standards_interval_count 0
_diffrn_standards_interval_time 0
_diffrn_standards_number 0
_exptl_absorpt_coefficient_mu 0.139
_exptl_absorpt_correction_T_max 0.9835
_exptl_absorpt_correction_T_min 0.9727
_exptl_absorpt_correction_type multi-scan
_exptl_absorpt_process_details 'REQAB (Rigaku, 1998)'
_exptl_crystal_colour Colorless
_exptl_crystal_density_diffrn 1.711
_exptl_crystal_density_method 'not measured'
_exptl_crystal_description Prism
_exptl_crystal_F_000 488
_exptl_crystal_size_max 0.20
_exptl_crystal_size_mid 0.18
_exptl_crystal_size_min 0.12
_refine_diff_density_max 0.382
_refine_diff_density_min -0.339
_refine_diff_density_rms 0.073
_refine_ls_extinction_method none
_refine_ls_goodness_of_fit_ref 1.049
_refine_ls_hydrogen_treatment mixed
_refine_ls_matrix_type full
_refine_ls_number_parameters 163
_refine_ls_number_reflns 2122
_refine_ls_number_restraints 3
_refine_ls_restrained_S_all 1.048
_refine_ls_R_factor_all 0.0442
_refine_ls_R_factor_gt 0.0422
_refine_ls_shift/su_max 0.000
_refine_ls_shift/su_mean 0.000
_refine_ls_structure_factor_coef Fsqd
_refine_ls_weighting_details 'calc w=1/[\s^2^(Fo^2^)+(0.0825P)^2^+0.2533P] where P=(Fo^2^+2Fc^2^)/3'
_refine_ls_weighting_scheme calc
_refine_ls_wR_factor_gt 0.1191
_refine_ls_wR_factor_ref 0.1213
_reflns_number_gt 1974
_reflns_number_total 2122
_reflns_threshold_expression >2sigma(I)
_cod_data_source_file c6ra10108a2.cif
_cod_data_source_block m20151025d1
_cod_depositor_comments
;
The following automatic conversions were performed:

'_symmetry_cell_setting' value 'Monoclinic' changed to 'monoclinic'
according to
/usr/data/users/saulius/crontab/automatic-downloads/rss-feeds/RSC/lib/dictionaries/cif_core.dic
dictionary named 'cif_core.dic' version 2.4.2 from 2011-04-26.

'_exptl_absorpt_correction_type' value 'MULTI-SCAN' changed to
'multi-scan' according to
/usr/data/users/saulius/crontab/automatic-downloads/rss-feeds/RSC/lib/dictionaries/cif_core.dic
dictionary named 'cif_core.dic' version 2.4.2 from 2011-04-26.

Automatic conversion script
Id: cif_fix_values 4268 2015-11-12 08:31:59Z antanas 
;
_cod_original_cell_volume 924.8(3)
_cod_original_sg_symbol_H-M P2(1)/c
_cod_database_code 7225141

loop_
_symmetry_equiv_pos_as_xyz
'x, y, z'
'-x, y+1/2, -z+1/2'
'-x, -y, -z'
'x, -y-1/2, z-1/2'

loop_
_atom_site_label
_atom_site_type_symbol
_atom_site_fract_x
_atom_site_fract_y
_atom_site_fract_z
_atom_site_U_iso_or_equiv
_atom_site_adp_type
_atom_site_occupancy
_atom_site_symmetry_multiplicity
_atom_site_calc_flag
_atom_site_refinement_flags
O1 O 0.47075(9) 0.40991(6) 0.71561(14) 0.0220(2) Uani 1 1 d .
O2 O 0.51397(9) 0.76194(6) 0.98619(14) 0.0224(2) Uani 1 1 d D
H2 H 0.5038(17) 0.8134(9) 0.914(2) 0.027 Uiso 1 1 d D
N1 N 0.56307(10) 0.47911(7) 0.73116(15) 0.0185(2) Uani 1 1 d .
N2 N 0.68949(10) 0.46314(8) 0.69861(17) 0.0225(3) Uani 1 1 d .
N3 N 0.75344(11) 0.54521(8) 0.73375(17) 0.0237(3) Uani 1 1 d .
N4 N 0.67023(10) 0.61343(7) 0.78901(16) 0.0213(3) Uani 1 1 d .
N5 N 0.41441(10) 0.70045(7) 0.91310(16) 0.0191(2) Uani 1 1 d .
N6 N 0.28673(11) 0.71540(8) 0.93906(17) 0.0231(3) Uani 1 1 d .
N7 N 0.22167(11) 0.63844(8) 0.86992(18) 0.0246(3) Uani 1 1 d .
N8 N 0.30605(10) 0.57304(7) 0.80342(17) 0.0214(3) Uani 1 1 d .
N9 N 0.19820(11) 0.38219(7) 0.71962(17) 0.0224(3) Uani 1 1 d D
H9 H 0.2798(11) 0.4094(12) 0.738(3) 0.027 Uiso 1 1 d D
N10 N 0.18438(11) 0.28665(7) 0.69162(17) 0.0224(3) Uani 1 1 d D
H10 H 0.2557(13) 0.2478(11) 0.699(3) 0.027 Uiso 1 1 d D
C1 C 0.55088(12) 0.57141(8) 0.78674(17) 0.0181(3) Uani 1 1 d .
C2 C 0.42689(12) 0.61303(8) 0.83162(18) 0.0184(3) Uani 1 1 d .
C3 C 0.07634(13) 0.42132(9) 0.7101(2) 0.0263(3) Uani 1 1 d .
H3 H 0.0579 0.4879 0.7247 0.032 Uiso 1 1 calc R
C4 C -0.01901(14) 0.34901(10) 0.6754(2) 0.0290(3) Uani 1 1 d .
H4 H -0.1140 0.3557 0.6613 0.035 Uiso 1 1 calc R
C5 C 0.05366(13) 0.26473(9) 0.6655(2) 0.0265(3) Uani 1 1 d .
H5 H 0.0167 0.2020 0.6439 0.032 Uiso 1 1 calc R

loop_
_atom_site_aniso_label
_atom_site_aniso_U_11
_atom_site_aniso_U_22
_atom_site_aniso_U_33
_atom_site_aniso_U_23
_atom_site_aniso_U_13
_atom_site_aniso_U_12
O1 0.0225(5) 0.0079(4) 0.0359(5) -0.0021(3) 0.0059(4) -0.0027(3)
O2 0.0278(5) 0.0080(4) 0.0302(5) -0.0005(3) 0.0006(4) -0.0038(3)
N1 0.0208(5) 0.0092(5) 0.0254(5) 0.0004(3) 0.0034(4) 0.0006(3)
N2 0.0216(5) 0.0143(5) 0.0322(6) 0.0003(4) 0.0058(4) 0.0020(4)
N3 0.0226(5) 0.0146(5) 0.0344(6) 0.0013(4) 0.0051(4) 0.0018(4)
N4 0.0212(5) 0.0123(5) 0.0303(5) 0.0004(4) 0.0034(4) 0.0007(4)
N5 0.0231(5) 0.0084(5) 0.0259(5) 0.0000(3) 0.0038(4) 0.0001(3)
N6 0.0251(6) 0.0128(5) 0.0324(6) 0.0008(4) 0.0072(4) 0.0020(4)
N7 0.0245(6) 0.0128(5) 0.0373(6) -0.0002(4) 0.0073(4) 0.0024(4)
N8 0.0208(5) 0.0118(5) 0.0319(5) -0.0004(4) 0.0047(4) 0.0010(4)
N9 0.0227(6) 0.0118(5) 0.0325(6) -0.0006(4) 0.0031(4) -0.0021(4)
N10 0.0233(6) 0.0113(5) 0.0329(6) 0.0000(4) 0.0047(4) 0.0018(4)
C1 0.0217(6) 0.0092(5) 0.0233(5) 0.0013(4) 0.0026(4) 0.0004(4)
C2 0.0229(6) 0.0078(5) 0.0244(6) 0.0009(4) 0.0034(4) 0.0001(4)
C3 0.0265(7) 0.0133(6) 0.0390(7) -0.0013(5) 0.0041(5) 0.0019(5)
C4 0.0216(6) 0.0197(6) 0.0458(7) -0.0026(5) 0.0053(5) 0.0003(5)
C5 0.0259(7) 0.0145(6) 0.0394(7) -0.0021(5) 0.0059(5) -0.0034(5)

loop_
_atom_type_symbol
_atom_type_description
_atom_type_scat_dispersion_real
_atom_type_scat_dispersion_imag
_atom_type_scat_source
C C 0.0033 0.0016 'International Tables Vol C Tables 4.2.6.8 and 6.1.1.4'
H H 0.0000 0.0000 'International Tables Vol C Tables 4.2.6.8 and 6.1.1.4'
N N 0.0061 0.0033 'International Tables Vol C Tables 4.2.6.8 and 6.1.1.4'
O O 0.0106 0.0060 'International Tables Vol C Tables 4.2.6.8 and 6.1.1.4'

loop_
_geom_angle_atom_site_label_1
_geom_angle_atom_site_label_2
_geom_angle_atom_site_label_3
_geom_angle
N5 O2 H2 107.4(12)
O1 N1 N2 122.38(9)
O1 N1 C1 128.36(10)
N2 N1 C1 109.21(10)
N3 N2 N1 106.18(10)
N2 N3 N4 110.62(10)
C1 N4 N3 106.32(10)
N6 N5 C2 109.89(10)
N6 N5 O2 121.96(10)
C2 N5 O2 127.61(10)
N7 N6 N5 105.59(10)
N6 N7 N8 111.09(10)
C2 N8 N7 105.94(10)
C3 N9 N10 108.65(10)
C3 N9 H9 130.6(11)
N10 N9 H9 120.7(11)
C5 N10 N9 108.87(10)
C5 N10 H10 129.5(11)
N9 N10 H10 121.5(11)
N4 C1 N1 107.67(10)
N4 C1 C2 128.64(11)
N1 C1 C2 123.68(11)
N8 C2 N5 107.47(10)
N8 C2 C1 127.11(11)
N5 C2 C1 125.41(11)
N9 C3 C4 108.74(11)
N9 C3 H3 125.6
C4 C3 H3 125.6
C3 C4 C5 105.31(12)
C3 C4 H4 127.3
C5 C4 H4 127.3
N10 C5 C4 108.43(11)
N10 C5 H5 125.8
C4 C5 H5 125.8

loop_
_geom_bond_atom_site_label_1
_geom_bond_atom_site_label_2
_geom_bond_distance
O1 N1 1.3288(12)
O2 N5 1.3526(13)
O2 H2 0.860(9)
N1 N2 1.3368(15)
N1 C1 1.3448(14)
N2 N3 1.3126(15)
N3 N4 1.3492(15)
N4 C1 1.3311(15)
N5 N6 1.3344(15)
N5 C2 1.3438(15)
N6 N7 1.3027(15)
N7 N8 1.3594(15)
N8 C2 1.3235(16)
N9 C3 1.3322(17)
N9 N10 1.3439(14)
N9 H9 0.895(9)
N10 C5 1.3347(17)
N10 H10 0.892(9)
C1 C2 1.4426(17)
C3 C4 1.3840(18)
C3 H3 0.9500
C4 C5 1.3854(18)
C4 H4 0.9500
C5 H5 0.9500

loop_
_geom_hbond_atom_site_label_D
_geom_hbond_atom_site_label_H
_geom_hbond_atom_site_label_A
_geom_hbond_distance_DH
_geom_hbond_distance_HA
_geom_hbond_distance_DA
_geom_hbond_angle_DHA
_geom_hbond_site_symmetry_A
O2 H2 O1 0.860(9) 1.637(10) 2.4760(12) 164.4(17) 2_656
O2 H2 N1 0.860(9) 2.551(10) 3.3895(14) 165.3(15) 2_656
N9 H9 O1 0.895(9) 1.945(11) 2.7679(15) 152.2(16) .
N9 H9 N8 0.895(9) 2.321(16) 2.8871(15) 121.1(14) .
N10 H10 N4 0.892(9) 2.005(12) 2.8065(15) 148.7(15) 2_646

loop_
_geom_torsion_atom_site_label_1
_geom_torsion_atom_site_label_2
_geom_torsion_atom_site_label_3
_geom_torsion_atom_site_label_4
_geom_torsion
O1 N1 N2 N3 -177.78(10)
C1 N1 N2 N3 -0.14(13)
N1 N2 N3 N4 0.23(13)
N2 N3 N4 C1 -0.23(13)
C2 N5 N6 N7 -1.29(13)
O2 N5 N6 N7 -173.41(10)
N5 N6 N7 N8 1.27(14)
N6 N7 N8 C2 -0.79(14)
C3 N9 N10 C5 -0.40(15)
N3 N4 C1 N1 0.13(13)
N3 N4 C1 C2 -179.22(12)
O1 N1 C1 N4 177.46(10)
N2 N1 C1 N4 0.00(13)
O1 N1 C1 C2 -3.15(19)
N2 N1 C1 C2 179.39(11)
N7 N8 C2 N5 -0.04(13)
N7 N8 C2 C1 179.24(12)
N6 N5 C2 N8 0.83(13)
O2 N5 C2 N8 172.38(11)
N6 N5 C2 C1 -178.47(11)
O2 N5 C2 C1 -6.92(19)
N4 C1 C2 N8 170.65(12)
N1 C1 C2 N8 -8.6(2)
N4 C1 C2 N5 -10.2(2)
N1 C1 C2 N5 170.56(11)
N10 N9 C3 C4 0.14(16)
N9 C3 C4 C5 0.16(17)
N9 N10 C5 C4 0.51(16)
C3 C4 C5 N10 -0.41(17)
